data_2237294
loop_
_publ_author_name
'Lin, Benguo'
'Wu, Jin-Long'

_publ_section_title
;
 (1<i>S</i>,3a<i>S</i>,4<i>S</i>,7a<i>S</i>)-Ethyl
 1-benzyl-2-(4-methoxybenzyl)-6,7-dimethyl-3-oxo-2,3,3a,4,5,7a-hexahydro-1<i>H</i>-isoindole-4-carboxylate
 dichloromethane monosolvate
;
_journal_coeditor_code CV5380
_journal_issue 2
_journal_name_full 'Acta Crystallographica Section E'
_journal_page_first o316
_journal_paper_doi 10.1107/S1600536813002560
_journal_volume 69
_journal_year 2013
_chemical_formula_iupac 'C28 H33 N O4, C H2 Cl2'
_chemical_formula_moiety 'C28 H33 N O4, C H2 Cl2'
_chemical_formula_sum 'C29 H35 Cl2 N O4'
_chemical_formula_weight 532.48
_chemical_name_systematic
;(1<i>S</i>,3a<i>S</i>,4<i>S</i>,7a<i>S</i>)-Ethyl 1-benzyl-2-(4-methoxybenzyl)-6,7-dimethyl-3-oxo-2,3,3a,4,5,7a-hexahydro-1<i>H</i>-isoindole-4-carboxylate
dichloromethane monosolvate
;
_space_group_IT_number 4
_symmetry_cell_setting monoclinic
_symmetry_space_group_name_Hall 'P 2yb'
_symmetry_space_group_name_H-M 'P 1 21 1'
_atom_sites_solution_hydrogens geom
_atom_sites_solution_primary direct
_atom_sites_solution_secondary difmap
_audit_creation_method SHELXL-97
_cell_angle_alpha 90.00
_cell_angle_beta 109.221(7)
_cell_angle_gamma 90.00
_cell_formula_units_Z 2
_cell_length_a 9.6864(5)
_cell_length_b 15.5706(8)
_cell_length_c 9.7460(6)
_cell_measurement_reflns_used 2239
_cell_measurement_temperature 293(2)
_cell_measurement_theta_max 29.0882
_cell_measurement_theta_min 2.8794
_cell_volume 1387.98(14)
_computing_cell_refinement 'CrysAlis PRO (Oxford Diffraction, 2011)'
_computing_data_collection 'CrysAlis PRO (Oxford Diffraction, 2011)'
_computing_data_reduction 'CrysAlis PRO (Oxford Diffraction, 2011)'
_computing_molecular_graphics 'OLEX2 (Dolomanov <i>et al.</i>, 2009)'
_computing_publication_material 'OLEX2 (Dolomanov <i>et al.</i>, 2009)'
_computing_structure_refinement 'SHELXL97 (Sheldrick, 2008)'
_computing_structure_solution 'SHELXS97 (Sheldrick, 2008)'
_diffrn_ambient_temperature 293(2)
_diffrn_detector_area_resol_mean 10.3592
_diffrn_measured_fraction_theta_full 0.997
_diffrn_measured_fraction_theta_max 0.997
_diffrn_measurement_device_type 'Oxford Diffraction Xcalibur (Atlas, Gemini ultra)'
_diffrn_measurement_method '\w scans'
_diffrn_radiation_monochromator graphite
_diffrn_radiation_source 'fine-focus sealed tube'
_diffrn_radiation_type MoK\a
_diffrn_radiation_wavelength 0.71073
_diffrn_reflns_av_R_equivalents 0.0242
_diffrn_reflns_av_sigmaI/netI 0.0354
_diffrn_reflns_limit_h_max 11
_diffrn_reflns_limit_h_min -11
_diffrn_reflns_limit_k_max 14
_diffrn_reflns_limit_k_min -18
_diffrn_reflns_limit_l_max 11
_diffrn_reflns_limit_l_min -11
_diffrn_reflns_number 6260
_diffrn_reflns_theta_full 25.35
_diffrn_reflns_theta_max 25.35
_diffrn_reflns_theta_min 2.89
_exptl_absorpt_coefficient_mu 0.268
_exptl_absorpt_correction_T_max 0.9409
_exptl_absorpt_correction_T_min 0.9191
_exptl_absorpt_correction_type multi-scan
_exptl_absorpt_process_details
;
(CrysAlis PRO; Oxford Diffraction, 2011)
;
_exptl_crystal_colour colourless
_exptl_crystal_density_diffrn 1.274
_exptl_crystal_density_method 'not measured'
_exptl_crystal_description block
_exptl_crystal_F_000 564
_exptl_crystal_size_max 0.32
_exptl_crystal_size_mid 0.26
_exptl_crystal_size_min 0.23
_refine_diff_density_max 0.259
_refine_diff_density_min -0.219
_refine_ls_abs_structure_details 'Flack (1983), 1789 Friedel pairs'
_refine_ls_abs_structure_Flack -0.05(11)
_refine_ls_extinction_coef 0.0155(19)
_refine_ls_extinction_expression Fc^*^=kFc[1+0.001xFc^2^\l^3^/sin(2\q)]^-1/4^
_refine_ls_extinction_method 'SHELXL97 (Sheldrick, 2008)'
_refine_ls_goodness_of_fit_ref 1.066
_refine_ls_hydrogen_treatment constr
_refine_ls_matrix_type full
_refine_ls_number_parameters 330
_refine_ls_number_reflns 3844
_refine_ls_number_restraints 1
_refine_ls_restrained_S_all 1.066
_refine_ls_R_factor_all 0.0659
_refine_ls_R_factor_gt 0.0476
_refine_ls_shift/su_max 0.000
_refine_ls_shift/su_mean 0.000
_refine_ls_structure_factor_coef Fsqd
_refine_ls_weighting_details 'calc w=1/[\s^2^(Fo^2^)+(0.0493P)^2^+0.5082P] where P=(Fo^2^+2Fc^2^)/3'
_refine_ls_weighting_scheme calc
_refine_ls_wR_factor_gt 0.1088
_refine_ls_wR_factor_ref 0.1270
_reflns_number_gt 2990
_reflns_number_total 3844
_reflns_threshold_expression I>2sigma(I)
_cod_data_source_file cv5380.cif
_cod_data_source_block I
_cod_original_cell_volume 1387.99(14)
_cod_original_sg_symbol_H-M 'P 21'
_cod_database_code 2237294
_cod_database_fobs_code 2237294

loop_
_symmetry_equiv_pos_as_xyz
'x, y, z'
'-x, y+1/2, -z'

loop_
_atom_site_type_symbol
_atom_site_label
_atom_site_fract_x
_atom_site_fract_y
_atom_site_fract_z
_atom_site_U_iso_or_equiv
_atom_site_adp_type
_atom_site_calc_flag
_atom_site_refinement_flags
_atom_site_occupancy
_atom_site_symmetry_multiplicity
Cl Cl1 0.9553(2) 0.0250(2) 1.0097(3) 0.1866(12) Uani d . 1 1
Cl Cl2 0.65374(18) 0.04546(13) 0.85047(17) 0.1164(6) Uani d . 1 1
O O1 1.3771(3) -0.2369(2) 0.9604(3) 0.0767(10) Uani d . 1 1
O O2 0.8238(3) -0.02886(19) 0.3287(3) 0.0632(8) Uani d . 1 1
O O3 0.5215(3) 0.0189(2) 0.4345(4) 0.0860(11) Uani d . 1 1
O O4 0.5046(3) 0.0707(2) 0.2171(3) 0.0750(9) Uani d . 1 1
N N1 1.0380(3) 0.0314(2) 0.4734(3) 0.0468(7) Uani d . 1 1
C C1 1.5287(6) -0.2472(4) 1.0238(6) 0.0980(19) Uani d . 1 1
H H1A 1.5670 -0.2747 0.9558 0.147 Uiso calc R 1 1
H H1C 1.5490 -0.2820 1.1095 0.147 Uiso calc R 1 1
H H1B 1.5738 -0.1920 1.0495 0.147 Uiso calc R 1 1
C C2 1.3277(4) -0.1863(3) 0.8388(4) 0.0495(9) Uani d . 1 1
C C3 1.1780(4) -0.1758(3) 0.7830(4) 0.0560(10) Uani d . 1 1
H H3 1.1186 -0.2016 0.8291 0.067 Uiso calc R 1 1
C C4 1.1162(4) -0.1279(3) 0.6604(4) 0.0528(10) Uani d . 1 1
H H4 1.0151 -0.1221 0.6234 0.063 Uiso calc R 1 1
C C5 1.2028(4) -0.0879(2) 0.5907(4) 0.0446(9) Uani d . 1 1
C C6 1.3511(4) -0.0988(3) 0.6482(4) 0.0497(10) Uani d . 1 1
H H6 1.4107 -0.0726 0.6028 0.060 Uiso calc R 1 1
C C7 1.4150(4) -0.1476(3) 0.7712(4) 0.0540(10) Uani d . 1 1
H H7 1.5160 -0.1540 0.8077 0.065 Uiso calc R 1 1
C C8 1.1352(4) -0.0356(3) 0.4546(4) 0.0524(10) Uani d . 1 1
H H8B 1.2124 -0.0094 0.4261 0.063 Uiso calc R 1 1
H H8A 1.0805 -0.0736 0.3768 0.063 Uiso calc R 1 1
C C9 1.0877(4) 0.0985(2) 0.5848(4) 0.0464(9) Uani d . 1 1
H H9 1.1032 0.0723 0.6801 0.056 Uiso calc R 1 1
C C10 1.2300(4) 0.1407(3) 0.5864(5) 0.0587(11) Uani d . 1 1
H H10B 1.2683 0.1730 0.6761 0.070 Uiso calc R 1 1
H H10A 1.2998 0.0956 0.5888 0.070 Uiso calc R 1 1
C C11 1.2230(4) 0.2007(3) 0.4609(5) 0.0541(10) Uani d . 1 1
C C12 1.1740(4) 0.1739(3) 0.3175(5) 0.0594(11) Uani d . 1 1
H H12 1.1423 0.1176 0.2952 0.071 Uiso calc R 1 1
C C13 1.1717(5) 0.2301(4) 0.2072(6) 0.0779(15) Uani d . 1 1
H H13 1.1389 0.2109 0.1116 0.093 Uiso calc R 1 1
C C14 1.2158(5) 0.3122(4) 0.2352(8) 0.0866(17) Uani d . 1 1
H H14 1.2121 0.3493 0.1594 0.104 Uiso calc R 1 1
C C15 1.2661(5) 0.3406(3) 0.3754(8) 0.0840(17) Uani d . 1 1
H H15 1.2977 0.3971 0.3952 0.101 Uiso calc R 1 1
C C16 1.2701(4) 0.2854(3) 0.4887(6) 0.0705(13) Uani d . 1 1
H H16 1.3046 0.3053 0.5839 0.085 Uiso calc R 1 1
C C17 0.9501(4) 0.1545(2) 0.5469(4) 0.0426(9) Uani d . 1 1
H H17 0.9475 0.1889 0.4620 0.051 Uiso calc R 1 1
C C18 0.8293(4) 0.0886(2) 0.4960(4) 0.0455(9) Uani d . 1 1
H H18 0.8208 0.0606 0.5829 0.055 Uiso calc R 1 1
C C19 0.8895(4) 0.0240(3) 0.4187(4) 0.0470(9) Uani d . 1 1
C C20 0.6846(4) 0.1320(3) 0.4198(4) 0.0515(10) Uani d . 1 1
H H20 0.6935 0.1668 0.3394 0.062 Uiso calc R 1 1
C C21 0.6515(5) 0.1908(3) 0.5308(5) 0.0699(13) Uani d . 1 1
H H21B 0.5880 0.2367 0.4785 0.084 Uiso calc R 1 1
H H21A 0.5975 0.1580 0.5809 0.084 Uiso calc R 1 1
C C22 0.7822(5) 0.2308(3) 0.6435(5) 0.0604(11) Uani d . 1 1
C C23 0.9207(5) 0.2151(3) 0.6560(4) 0.0556(10) Uani d . 1 1
C C24 1.0504(6) 0.2564(3) 0.7643(5) 0.0743(13) Uani d . 1 1
H H24B 1.1009 0.2909 0.7143 0.111 Uiso calc R 1 1
H H24C 1.1150 0.2129 0.8197 0.111 Uiso calc R 1 1
H H24A 1.0185 0.2921 0.8284 0.111 Uiso calc R 1 1
C C25 0.7356(6) 0.2921(3) 0.7405(6) 0.0922(18) Uani d . 1 1
H H25B 0.6867 0.3406 0.6845 0.138 Uiso calc R 1 1
H H25C 0.8202 0.3114 0.8176 0.138 Uiso calc R 1 1
H H25A 0.6704 0.2632 0.7809 0.138 Uiso calc R 1 1
C C26 0.5632(4) 0.0670(3) 0.3608(5) 0.0645(12) Uani d . 1 1
C C27 0.3958(7) 0.0046(4) 0.1472(7) 0.105(2) Uani d . 1 1
H H27B 0.4442 -0.0502 0.1491 0.126 Uiso calc R 1 1
H H27A 0.3269 -0.0017 0.1997 0.126 Uiso calc R 1 1
C C28 0.3196(7) 0.0291(5) -0.0004(7) 0.116(2) Uani d . 1 1
H H28C 0.3869 0.0304 -0.0539 0.173 Uiso calc R 1 1
H H28B 0.2774 0.0850 -0.0020 0.173 Uiso calc R 1 1
H H28A 0.2436 -0.0118 -0.0439 0.173 Uiso calc R 1 1
C C29 0.7904(7) 0.0628(5) 1.0126(7) 0.124(2) Uani d . 1 1
H H29A 0.7983 0.1239 1.0332 0.149 Uiso calc R 1 1
H H29B 0.7654 0.0346 1.0900 0.149 Uiso calc R 1 1

loop_
_atom_site_aniso_label
_atom_site_aniso_U_11
_atom_site_aniso_U_22
_atom_site_aniso_U_33
_atom_site_aniso_U_12
_atom_site_aniso_U_13
_atom_site_aniso_U_23
Cl1 0.0957(13) 0.250(3) 0.191(2) -0.0212(17) 0.0151(13) -0.069(2)
Cl2 0.1087(11) 0.1250(14) 0.1006(11) -0.0138(10) 0.0143(9) -0.0090(10)
O1 0.064(2) 0.099(3) 0.069(2) 0.0249(18) 0.0239(16) 0.0291(19)
O2 0.0567(17) 0.0626(19) 0.0627(18) -0.0058(15) 0.0091(14) -0.0102(16)
O3 0.0700(19) 0.094(3) 0.096(2) -0.0166(19) 0.0301(18) 0.034(2)
O4 0.0652(18) 0.080(2) 0.072(2) -0.0154(17) 0.0118(16) 0.0209(17)
N1 0.0445(17) 0.0443(19) 0.0474(17) 0.0077(15) 0.0093(13) -0.0010(15)
C1 0.079(4) 0.128(5) 0.079(4) 0.039(3) 0.016(3) 0.029(3)
C2 0.051(2) 0.048(2) 0.050(2) 0.0079(19) 0.0177(18) 0.0022(19)
C3 0.046(2) 0.056(3) 0.072(3) -0.006(2) 0.027(2) 0.002(2)
C4 0.0315(18) 0.053(3) 0.073(3) -0.0017(18) 0.0157(19) 0.001(2)
C5 0.047(2) 0.039(2) 0.047(2) 0.0029(17) 0.0149(17) -0.0075(17)
C6 0.0374(19) 0.054(2) 0.062(2) -0.0011(18) 0.0232(18) 0.000(2)
C7 0.0333(18) 0.063(3) 0.066(3) 0.0107(19) 0.0173(18) 0.001(2)
C8 0.053(2) 0.050(2) 0.053(2) 0.009(2) 0.0160(19) -0.0016(19)
C9 0.046(2) 0.049(2) 0.038(2) 0.0094(18) 0.0060(16) -0.0004(17)
C10 0.043(2) 0.062(3) 0.058(3) 0.005(2) -0.0011(18) -0.011(2)
C11 0.0334(19) 0.054(3) 0.077(3) 0.0040(18) 0.0197(19) -0.007(2)
C12 0.055(2) 0.059(3) 0.067(3) -0.002(2) 0.025(2) -0.006(2)
C13 0.072(3) 0.082(4) 0.093(4) 0.009(3) 0.045(3) 0.028(3)
C14 0.064(3) 0.085(4) 0.134(5) 0.019(3) 0.064(3) 0.038(4)
C15 0.059(3) 0.054(3) 0.155(6) -0.003(2) 0.057(3) 0.007(4)
C16 0.048(3) 0.057(3) 0.112(4) -0.002(2) 0.033(3) -0.015(3)
C17 0.048(2) 0.047(2) 0.0358(19) 0.0074(17) 0.0182(16) 0.0057(16)
C18 0.045(2) 0.052(2) 0.0399(19) 0.0053(18) 0.0133(16) 0.0107(17)
C19 0.048(2) 0.048(2) 0.0408(19) 0.003(2) 0.0095(17) 0.0096(19)
C20 0.043(2) 0.057(3) 0.057(2) 0.0073(19) 0.0209(19) 0.021(2)
C21 0.063(3) 0.069(3) 0.092(3) 0.015(2) 0.044(3) 0.021(3)
C22 0.081(3) 0.051(3) 0.067(3) 0.018(2) 0.048(2) 0.008(2)
C23 0.082(3) 0.044(2) 0.043(2) 0.009(2) 0.023(2) 0.0101(19)
C24 0.100(4) 0.064(3) 0.058(3) 0.013(3) 0.023(3) -0.017(2)
C25 0.124(4) 0.080(4) 0.107(4) 0.017(3) 0.084(4) 0.002(3)
C26 0.043(2) 0.067(3) 0.084(3) 0.004(2) 0.023(2) 0.029(3)
C27 0.102(4) 0.099(4) 0.099(4) -0.044(4) 0.013(3) 0.021(3)
C28 0.104(4) 0.119(5) 0.110(5) -0.030(4) 0.015(4) -0.032(4)
C29 0.132(5) 0.144(6) 0.085(4) 0.014(5) 0.020(4) -0.033(4)

loop_
_atom_type_symbol
_atom_type_description
_atom_type_scat_dispersion_real
_atom_type_scat_dispersion_imag
_atom_type_scat_source
C C 0.0033 0.0016 'International Tables Vol C Tables 4.2.6.8 and 6.1.1.4'
H H 0.0000 0.0000 'International Tables Vol C Tables 4.2.6.8 and 6.1.1.4'
Cl Cl 0.1484 0.1585 'International Tables Vol C Tables 4.2.6.8 and 6.1.1.4'
N N 0.0061 0.0033 'International Tables Vol C Tables 4.2.6.8 and 6.1.1.4'
O O 0.0106 0.0060 'International Tables Vol C Tables 4.2.6.8 and 6.1.1.4'

loop_
_geom_angle_atom_site_label_1
_geom_angle_atom_site_label_2
_geom_angle_atom_site_label_3
_geom_angle
C2 O1 C1 117.6(4)
C26 O4 C27 116.8(4)
C19 N1 C8 122.2(3)
C19 N1 C9 113.3(3)
C8 N1 C9 122.3(3)
O1 C1 H1A 109.5
O1 C1 H1C 109.5
H1A C1 H1C 109.5
O1 C1 H1B 109.5
H1A C1 H1B 109.5
H1C C1 H1B 109.5
C7 C2 O1 125.0(3)
C7 C2 C3 119.5(3)
O1 C2 C3 115.5(3)
C4 C3 C2 120.6(4)
C4 C3 H3 119.7
C2 C3 H3 119.7
C3 C4 C5 120.7(3)
C3 C4 H4 119.6
C5 C4 H4 119.6
C6 C5 C4 117.7(3)
C6 C5 C8 121.3(3)
C4 C5 C8 120.9(3)
C5 C6 C7 122.2(3)
C5 C6 H6 118.9
C7 C6 H6 118.9
C2 C7 C6 119.2(3)
C2 C7 H7 120.4
C6 C7 H7 120.4
N1 C8 C5 112.8(3)
N1 C8 H8B 109.0
C5 C8 H8B 109.0
N1 C8 H8A 109.0
C5 C8 H8A 109.0
H8B C8 H8A 107.8
N1 C9 C10 113.0(3)
N1 C9 C17 100.3(3)
C10 C9 C17 118.0(3)
N1 C9 H9 108.3
C10 C9 H9 108.3
C17 C9 H9 108.3
C11 C10 C9 117.1(3)
C11 C10 H10B 108.0
C9 C10 H10B 108.0
C11 C10 H10A 108.0
C9 C10 H10A 108.0
H10B C10 H10A 107.3
C12 C11 C16 117.6(4)
C12 C11 C10 122.4(4)
C16 C11 C10 120.0(4)
C13 C12 C11 120.5(5)
C13 C12 H12 119.8
C11 C12 H12 119.8
C14 C13 C12 121.4(6)
C14 C13 H13 119.3
C12 C13 H13 119.3
C13 C14 C15 119.7(5)
C13 C14 H14 120.1
C15 C14 H14 120.1
C14 C15 C16 120.2(5)
C14 C15 H15 119.9
C16 C15 H15 119.9
C15 C16 C11 120.6(5)
C15 C16 H16 119.7
C11 C16 H16 119.7
C18 C17 C23 110.4(3)
C18 C17 C9 102.2(3)
C23 C17 C9 122.3(3)
C18 C17 H17 107.0
C23 C17 H17 107.0
C9 C17 H17 107.0
C19 C18 C17 103.6(3)
C19 C18 C20 120.5(3)
C17 C18 C20 110.6(3)
C19 C18 H18 107.1
C17 C18 H18 107.1
C20 C18 H18 107.1
O2 C19 N1 124.8(4)
O2 C19 C18 128.6(3)
N1 C19 C18 106.5(3)
C18 C20 C26 111.6(3)
C18 C20 C21 107.2(3)
C26 C20 C21 110.6(3)
C18 C20 H20 109.1
C26 C20 H20 109.1
C21 C20 H20 109.1
C22 C21 C20 116.1(3)
C22 C21 H21B 108.3
C20 C21 H21B 108.3
C22 C21 H21A 108.3
C20 C21 H21A 108.3
H21B C21 H21A 107.4
C23 C22 C21 124.7(4)
C23 C22 C25 124.0(5)
C21 C22 C25 111.3(4)
C22 C23 C24 125.0(4)
C22 C23 C17 117.8(4)
C24 C23 C17 117.1(4)
C23 C24 H24B 109.5
C23 C24 H24C 109.5
H24B C24 H24C 109.5
C23 C24 H24A 109.5
H24B C24 H24A 109.5
H24C C24 H24A 109.5
C22 C25 H25B 109.5
C22 C25 H25C 109.5
H25B C25 H25C 109.5
C22 C25 H25A 109.5
H25B C25 H25A 109.5
H25C C25 H25A 109.5
O3 C26 O4 123.2(4)
O3 C26 C20 124.3(4)
O4 C26 C20 112.4(4)
C28 C27 O4 109.4(5)
C28 C27 H27B 109.8
O4 C27 H27B 109.8
C28 C27 H27A 109.8
O4 C27 H27A 109.8
H27B C27 H27A 108.2
C27 C28 H28C 109.5
C27 C28 H28B 109.5
H28C C28 H28B 109.5
C27 C28 H28A 109.5
H28C C28 H28A 109.5
H28B C28 H28A 109.5
Cl1 C29 Cl2 111.8(4)
Cl1 C29 H29A 109.3
Cl2 C29 H29A 109.3
Cl1 C29 H29B 109.3
Cl2 C29 H29B 109.3
H29A C29 H29B 107.9

loop_
_geom_bond_atom_site_label_1
_geom_bond_atom_site_label_2
_geom_bond_distance
Cl1 C29 1.712(7)
Cl2 C29 1.716(6)
O1 C2 1.372(5)
O1 C1 1.402(6)
O2 C19 1.218(4)
O3 C26 1.197(5)
O4 C26 1.328(5)
O4 C27 1.470(6)
N1 C19 1.364(4)
N1 C8 1.456(5)
N1 C9 1.470(5)
C1 H1A 0.9600
C1 H1C 0.9600
C1 H1B 0.9600
C2 C7 1.371(5)
C2 C3 1.381(5)
C3 C4 1.368(5)
C3 H3 0.9300
C4 C5 1.389(5)
C4 H4 0.9300
C5 C6 1.369(5)
C5 C8 1.509(5)
C6 C7 1.382(5)
C6 H6 0.9300
C7 H7 0.9300
C8 H8B 0.9700
C8 H8A 0.9700
C9 C10 1.522(5)
C9 C17 1.532(5)
C9 H9 0.9800
C10 C11 1.522(6)
C10 H10B 0.9700
C10 H10A 0.9700
C11 C12 1.385(6)
C11 C16 1.394(6)
C12 C13 1.380(6)
C12 H12 0.9300
C13 C14 1.347(8)
C13 H13 0.9300
C14 C15 1.364(7)
C14 H14 0.9300
C15 C16 1.389(7)
C15 H15 0.9300
C16 H16 0.9300
C17 C18 1.511(5)
C17 C23 1.517(5)
C17 H17 0.9800
C18 C19 1.486(5)
C18 C20 1.512(5)
C18 H18 0.9800
C20 C26 1.513(6)
C20 C21 1.531(6)
C20 H20 0.9800
C21 C22 1.510(7)
C21 H21B 0.9700
C21 H21A 0.9700
C22 C23 1.329(6)
C22 C25 1.513(6)
C23 C24 1.495(6)
C24 H24B 0.9600
C24 H24C 0.9600
C24 H24A 0.9600
C25 H25B 0.9600
C25 H25C 0.9600
C25 H25A 0.9600
C27 C28 1.435(8)
C27 H27B 0.9700
C27 H27A 0.9700
C28 H28C 0.9600
C28 H28B 0.9600
C28 H28A 0.9600
C29 H29A 0.9700
C29 H29B 0.9700

loop_
_geom_hbond_atom_site_label_D
_geom_hbond_atom_site_label_H
_geom_hbond_atom_site_label_A
_geom_hbond_site_symmetry_A
_geom_hbond_distance_DH
_geom_hbond_distance_HA
_geom_hbond_distance_DA
_geom_hbond_angle_DHA
C29 H29B O2 1_556 0.97 2.42 3.313(7) 153
C6 H6 O3 1_655 0.93 2.65 3.562(5) 166

loop_
_cod_related_entry_id
_cod_related_entry_database
_cod_related_entry_code
1 ChemSpider 30658301
